data_4084680
loop_
_publ_author_name
'Moustafa, Mohamed E.'
'Boyle, Paul D.'
'Puddephatt, Richard J.'

_publ_section_title
;
 Carbon--Hydrogen versus Nitrogen--Oxygen Bond Activation in Reactions of
 N-Oxide Derivatives of 2,2&#x2032;-Bipyridine and 1,10-Phenanthroline
 with a Dimethylplatinum(II) Complex
;
_journal_issue 19
_journal_name_full Organometallics
_journal_page_first 5402
_journal_paper_doi 10.1021/om500712e
_journal_volume 33
_journal_year 2014
_chemical_formula_sum 'C37 H36 N2 O2 P2 Pt'
_chemical_formula_weight 797.71
_chemical_name_systematic
;
 ?
;
_space_group_crystal_system monoclinic
_space_group_IT_number 14
_space_group_name_Hall '-P 2ybc'
_space_group_name_H-M_alt 'P 1 21/c 1'
_symmetry_space_group_name_Hall '-P 2ybc'
_symmetry_space_group_name_H-M 'P 1 21/c 1'
_atom_sites_solution_hydrogens mixed
_atom_sites_solution_primary heavy
_atom_sites_solution_secondary difmap
_audit_creation_method SHELXL-2013
_cell_angle_alpha 90
_cell_angle_beta 115.556(10)
_cell_angle_gamma 90
_cell_formula_units_Z 4
_cell_length_a 20.636(6)
_cell_length_b 9.673(2)
_cell_length_c 18.171(5)
_cell_measurement_reflns_used 9963
_cell_measurement_temperature 110
_cell_measurement_theta_max 30.90
_cell_measurement_theta_min 3.08
_cell_volume 3272.3(15)
_computing_cell_refinement SAINT
_computing_data_collection Apex2
_computing_data_reduction SAINT
_computing_molecular_graphics NRCVAX
_computing_publication_material cif2tables.py
_computing_structure_refinement SHELXL-2013
_computing_structure_solution XS
_diffrn_ambient_temperature 110
_diffrn_measured_fraction_theta_full 0.997
_diffrn_measured_fraction_theta_max 0.928
_diffrn_measurement_device_type 'Bruker Kappa Axis Apex2'
_diffrn_measurement_method 'omega and phi scans'
_diffrn_radiation_type MoK\a
_diffrn_radiation_wavelength 0.71073
_diffrn_reflns_av_R_equivalents 0.0651
_diffrn_reflns_av_unetI/netI 0.0523
_diffrn_reflns_Laue_measured_fraction_full 0.997
_diffrn_reflns_Laue_measured_fraction_max 0.928
_diffrn_reflns_limit_h_max 35
_diffrn_reflns_limit_h_min -35
_diffrn_reflns_limit_k_max 17
_diffrn_reflns_limit_k_min -13
_diffrn_reflns_limit_l_max 31
_diffrn_reflns_limit_l_min -31
_diffrn_reflns_number 149046
_diffrn_reflns_point_group_measured_fraction_full 0.997
_diffrn_reflns_point_group_measured_fraction_max 0.928
_diffrn_reflns_theta_full 25.242
_diffrn_reflns_theta_max 40.842
_diffrn_reflns_theta_min 3.622
_diffrn_source 'sealed tube'
_exptl_absorpt_coefficient_mu 4.422
_exptl_absorpt_correction_T_max 0.7480
_exptl_absorpt_correction_T_min 0.5984
_exptl_absorpt_correction_type multi-scan
_exptl_absorpt_process_details SADABS
_exptl_crystal_colour colourless
_exptl_crystal_density_diffrn 1.619
_exptl_crystal_description prism
_exptl_crystal_F_000 1584
_exptl_crystal_size_max 0.183
_exptl_crystal_size_mid 0.074
_exptl_crystal_size_min 0.066
_refine_diff_density_max 2.824
_refine_diff_density_min -2.198
_refine_diff_density_rms 0.164
_refine_ls_extinction_method none
_refine_ls_goodness_of_fit_ref 1.023
_refine_ls_hydrogen_treatment constr
_refine_ls_matrix_type full
_refine_ls_number_parameters 398
_refine_ls_number_reflns 19803
_refine_ls_number_restraints 0
_refine_ls_restrained_S_all 1.023
_refine_ls_R_factor_all 0.0635
_refine_ls_R_factor_gt 0.0337
_refine_ls_shift/su_max 0.002
_refine_ls_shift/su_mean 0.000
_refine_ls_structure_factor_coef Fsqd
_refine_ls_weighting_details 'w=1/[\s^2^(Fo^2^)+(0.0228P)^2^+1.9758P] where P=(Fo^2^+2Fc^2^)/3'
_refine_ls_weighting_scheme calc
_refine_ls_wR_factor_gt 0.0600
_refine_ls_wR_factor_ref 0.0674
_reflns_Friedel_coverage 0.000
_reflns_number_gt 14377
_reflns_number_total 19803
_reflns_threshold_expression 'I > 2\s(I)'
_cod_data_source_file om500712e_si_003.cif
_cod_data_source_block 14
_cod_original_cell_volume 3272.1(15)
_cod_database_code 4084680
_shelx_space_group_comment
;
The symmetry employed for this shelxl refinement is uniquely defined
by the following loop, which should always be used as a source of
symmetry information in preference to the above space-group names.
They are only intended as comments.
;
_shelx_estimated_absorpt_t_min 0.498
_shelx_estimated_absorpt_t_max 0.759
_shelxl_version_number 2013-3

loop_
_space_group_symop_operation_xyz
'x, y, z'
'-x, y+1/2, -z+1/2'
'-x, -y, -z'
'x, -y-1/2, z-1/2'

loop_
_atom_site_label
_atom_site_type_symbol
_atom_site_fract_x
_atom_site_fract_y
_atom_site_fract_z
_atom_site_U_iso_or_equiv
_atom_site_adp_type
_atom_site_occupancy
_atom_site_site_symmetry_order
_atom_site_calc_flag
_atom_site_refinement_flags_posn
_atom_site_refinement_flags_adp
Pt1 Pt 0.23962(2) 0.26175(2) 0.14437(2) 0.01481(2) Uani 1 1 d . .
P1 P 0.30964(3) 0.31341(5) 0.27749(3) 0.01609(9) Uani 1 1 d . .
P2 P 0.17297(2) 0.13695(5) 0.19418(3) 0.01392(8) Uani 1 1 d . .
C1 C 0.29708(14) 0.3900(3) 0.10020(14) 0.0326(5) Uani 1 1 d . .
H1A H 0.2772 0.3813 0.0407 0.049 Uiso 1 1 calc R U
H1B H 0.3477 0.3623 0.1246 0.049 Uiso 1 1 calc R U
H1C H 0.2932 0.4862 0.1147 0.049 Uiso 1 1 calc R U
C2 C 0.17810(10) 0.20563(19) 0.02530(11) 0.0161(3) Uani 1 1 d . .
C3 C 0.11255(11) 0.2694(2) -0.02399(12) 0.0200(3) Uani 1 1 d . .
H3 H 0.0959 0.3442 -0.0029 0.024 Uiso 1 1 calc R U
C4 C 0.07177(11) 0.2242(2) -0.10328(12) 0.0213(4) Uani 1 1 d . .
H4 H 0.0275 0.2683 -0.1362 0.026 Uiso 1 1 calc R U
C5 C 0.09527(10) 0.1163(2) -0.13416(11) 0.0187(3) Uani 1 1 d . .
H5 H 0.0672 0.0855 -0.1884 0.022 Uiso 1 1 calc R U
N1 N 0.15846(8) 0.05314(16) -0.08759(9) 0.0159(3) Uani 1 1 d . .
O1 O 0.17925(8) -0.05018(15) -0.11961(9) 0.0212(3) Uani 1 1 d . .
C6 C 0.20004(9) 0.09707(19) -0.00966(11) 0.0151(3) Uani 1 1 d . .
C7 C 0.26893(10) 0.0206(2) 0.03299(11) 0.0182(3) Uani 1 1 d . .
C8 C 0.27255(12) -0.0977(2) 0.07809(14) 0.0267(4) Uani 1 1 d . .
H8 H 0.2311 -0.1307 0.0827 0.032 Uiso 1 1 calc R U
C9 C 0.33762(13) -0.1668(3) 0.11631(16) 0.0343(5) Uani 1 1 d . .
H9 H 0.3417 -0.2478 0.1476 0.041 Uiso 1 1 calc R U
C10 C 0.39633(12) -0.1148(3) 0.10765(14) 0.0326(5) Uani 1 1 d . .
H10 H 0.4416 -0.1599 0.1326 0.039 Uiso 1 1 calc R U
C11 C 0.38823(12) 0.0031(3) 0.06241(14) 0.0322(5) Uani 1 1 d . .
H11 H 0.4292 0.0384 0.0575 0.039 Uiso 1 1 calc R U
N2 N 0.32587(9) 0.0716(2) 0.02468(11) 0.0268(4) Uani 1 1 d . .
C12 C 0.34395(10) 0.4871(2) 0.30886(11) 0.0188(3) Uani 1 1 d . .
C13 C 0.40179(12) 0.5315(2) 0.29407(14) 0.0284(5) Uani 1 1 d . .
H13 H 0.4236 0.4693 0.2710 0.034 Uiso 1 1 calc R U
C14 C 0.42750(14) 0.6651(3) 0.31283(15) 0.0340(5) Uani 1 1 d . .
H14 H 0.4666 0.6946 0.3023 0.041 Uiso 1 1 calc R U
C15 C 0.39627(14) 0.7559(2) 0.34702(14) 0.0301(5) Uani 1 1 d . .
H15 H 0.4134 0.8481 0.3592 0.036 Uiso 1 1 calc R U
C16 C 0.33966(13) 0.7117(2) 0.36352(14) 0.0271(4) Uani 1 1 d . .
H16 H 0.3188 0.7735 0.3879 0.033 Uiso 1 1 calc R U
C17 C 0.31368(11) 0.5777(2) 0.34445(12) 0.0219(4) Uani 1 1 d . .
H17 H 0.2751 0.5480 0.3558 0.026 Uiso 1 1 calc R U
C18 C 0.39108(10) 0.2092(2) 0.32175(12) 0.0186(3) Uani 1 1 d . .
C19 C 0.43579(12) 0.2134(2) 0.40545(13) 0.0267(4) Uani 1 1 d . .
H19 H 0.4229 0.2687 0.4403 0.032 Uiso 1 1 calc R U
C20 C 0.49864(12) 0.1373(3) 0.43773(14) 0.0313(5) Uani 1 1 d . .
H20 H 0.5284 0.1399 0.4948 0.038 Uiso 1 1 calc R U
C21 C 0.51847(12) 0.0576(2) 0.38786(15) 0.0292(5) Uani 1 1 d . .
H21 H 0.5622 0.0069 0.4102 0.035 Uiso 1 1 calc R U
C22 C 0.47446(12) 0.0519(2) 0.30527(15) 0.0273(4) Uani 1 1 d . .
H22 H 0.4876 -0.0039 0.2709 0.033 Uiso 1 1 calc R U
C23 C 0.41082(11) 0.1277(2) 0.27198(13) 0.0222(4) Uani 1 1 d . .
H23 H 0.3809 0.1234 0.2150 0.027 Uiso 1 1 calc R U
C24 C 0.25925(10) 0.2675(2) 0.33617(12) 0.0185(3) Uani 1 1 d . .
H24A H 0.2922 0.2623 0.3950 0.022 Uiso 1 1 calc R U
H24B H 0.2224 0.3386 0.3284 0.022 Uiso 1 1 calc R U
C25 C 0.22332(10) 0.1266(2) 0.30582(11) 0.0176(3) Uani 1 1 d . .
H25A H 0.1904 0.1048 0.3309 0.021 Uiso 1 1 calc R U
H25B H 0.2601 0.0529 0.3209 0.021 Uiso 1 1 calc R U
C26 C 0.08973(10) 0.22340(19) 0.17889(11) 0.0161(3) Uani 1 1 d . .
C27 C 0.07897(10) 0.3598(2) 0.15128(12) 0.0188(3) Uani 1 1 d . .
H27 H 0.1151 0.4061 0.1416 0.023 Uiso 1 1 calc R U
C28 C 0.01567(11) 0.4284(2) 0.13790(12) 0.0229(4) Uani 1 1 d . .
H28 H 0.0088 0.5213 0.1192 0.027 Uiso 1 1 calc R U
C29 C -0.03745(11) 0.3620(2) 0.15170(13) 0.0239(4) Uani 1 1 d . .
H29 H -0.0808 0.4090 0.1419 0.029 Uiso 1 1 calc R U
C30 C -0.02729(11) 0.2264(2) 0.17992(13) 0.0228(4) Uani 1 1 d . .
H30 H -0.0635 0.1810 0.1900 0.027 Uiso 1 1 calc R U
C31 C 0.03609(10) 0.1574(2) 0.19345(12) 0.0194(3) Uani 1 1 d . .
H31 H 0.0429 0.0648 0.2127 0.023 Uiso 1 1 calc R U
C32 C 0.14372(10) -0.03660(19) 0.15749(11) 0.0166(3) Uani 1 1 d . .
C33 C 0.09471(10) -0.05181(19) 0.07540(11) 0.0178(3) Uani 1 1 d . .
H33 H 0.0734 0.0278 0.0435 0.021 Uiso 1 1 calc R U
C34 C 0.07709(11) -0.1818(2) 0.04041(12) 0.0203(4) Uani 1 1 d . .
H34 H 0.0439 -0.1912 -0.0153 0.024 Uiso 1 1 calc R U
C35 C 0.10808(13) -0.2986(2) 0.08696(14) 0.0282(5) Uani 1 1 d . .
H35 H 0.0974 -0.3876 0.0626 0.034 Uiso 1 1 calc R U
C36 C 0.15431(15) -0.2852(2) 0.16864(15) 0.0369(6) Uani 1 1 d . .
H36 H 0.1739 -0.3654 0.2008 0.044 Uiso 1 1 calc R U
C37 C 0.17232(13) -0.1542(2) 0.20417(13) 0.0294(5) Uani 1 1 d . .
H37 H 0.2042 -0.1455 0.2604 0.035 Uiso 1 1 calc R U
O1W O 0.21387(12) -0.3330(2) -0.08226(13) 0.0502(5) Uani 1 1 d . .
H1WA H 0.2092 -0.2467 -0.0827 0.075 Uiso 1 1 d R U
H1WB H 0.2310 -0.3526 -0.0324 0.075 Uiso 1 1 d R U

loop_
_atom_site_aniso_label
_atom_site_aniso_U_11
_atom_site_aniso_U_22
_atom_site_aniso_U_33
_atom_site_aniso_U_23
_atom_site_aniso_U_13
_atom_site_aniso_U_12
Pt1 0.01514(3) 0.01618(3) 0.01283(3) -0.00158(2) 0.00576(2) -0.00235(2)
P1 0.0147(2) 0.0190(2) 0.0145(2) -0.00326(16) 0.00621(17) -0.00437(16)
P2 0.01370(19) 0.0130(2) 0.01310(19) -0.00096(14) 0.00393(16) -0.00173(14)
C1 0.0400(13) 0.0366(13) 0.0252(11) -0.0044(9) 0.0178(10) -0.0180(10)
C2 0.0178(8) 0.0164(8) 0.0144(7) 0.0002(6) 0.0073(6) -0.0017(6)
C3 0.0225(9) 0.0193(9) 0.0164(8) -0.0004(6) 0.0069(7) 0.0043(7)
C4 0.0207(9) 0.0231(9) 0.0170(8) 0.0012(7) 0.0051(7) 0.0048(7)
C5 0.0172(8) 0.0223(9) 0.0136(8) 0.0002(6) 0.0038(6) 0.0001(6)
N1 0.0147(7) 0.0178(7) 0.0160(7) -0.0017(5) 0.0076(6) -0.0016(5)
O1 0.0201(7) 0.0232(7) 0.0212(7) -0.0074(5) 0.0098(6) 0.0013(5)
C6 0.0136(7) 0.0177(8) 0.0141(7) 0.0002(6) 0.0060(6) -0.0017(6)
C7 0.0170(8) 0.0223(9) 0.0141(8) -0.0017(6) 0.0057(6) 0.0013(6)
C8 0.0234(10) 0.0232(10) 0.0314(11) 0.0040(8) 0.0100(9) 0.0041(7)
C9 0.0322(12) 0.0251(11) 0.0373(13) 0.0044(9) 0.0070(10) 0.0101(9)
C10 0.0227(10) 0.0376(13) 0.0292(11) -0.0062(9) 0.0032(9) 0.0126(9)
C11 0.0155(9) 0.0529(16) 0.0254(11) 0.0006(10) 0.0061(8) 0.0047(9)
N2 0.0149(8) 0.0398(11) 0.0240(9) 0.0047(7) 0.0069(7) 0.0012(7)
C12 0.0188(8) 0.0196(9) 0.0168(8) -0.0017(6) 0.0065(7) -0.0053(6)
C13 0.0284(11) 0.0292(11) 0.0327(11) -0.0077(8) 0.0182(9) -0.0121(8)
C14 0.0350(12) 0.0361(13) 0.0337(12) -0.0060(10) 0.0175(10) -0.0195(10)
C15 0.0377(12) 0.0236(11) 0.0223(10) -0.0018(7) 0.0067(9) -0.0136(8)
C16 0.0314(11) 0.0199(10) 0.0265(10) -0.0035(7) 0.0091(9) -0.0033(8)
C17 0.0215(9) 0.0217(9) 0.0211(9) -0.0021(7) 0.0079(7) -0.0031(7)
C18 0.0150(8) 0.0201(9) 0.0197(8) -0.0004(6) 0.0066(7) -0.0028(6)
C19 0.0247(10) 0.0327(11) 0.0190(9) -0.0022(8) 0.0059(8) -0.0024(8)
C20 0.0240(10) 0.0372(13) 0.0233(10) 0.0051(9) 0.0012(8) -0.0017(9)
C21 0.0183(9) 0.0293(11) 0.0371(12) 0.0072(9) 0.0090(9) -0.0003(8)
C22 0.0227(10) 0.0286(11) 0.0345(12) 0.0004(8) 0.0162(9) 0.0012(8)
C23 0.0191(9) 0.0261(10) 0.0216(9) -0.0013(7) 0.0089(7) -0.0011(7)
C24 0.0185(8) 0.0219(9) 0.0164(7) -0.0035(6) 0.0088(7) -0.0057(6)
C25 0.0178(8) 0.0200(9) 0.0136(7) 0.0000(6) 0.0056(6) -0.0042(6)
C26 0.0150(7) 0.0172(8) 0.0144(7) -0.0017(6) 0.0046(6) -0.0017(6)
C27 0.0196(8) 0.0166(8) 0.0197(8) -0.0013(6) 0.0081(7) 0.0001(6)
C28 0.0240(9) 0.0190(9) 0.0229(9) -0.0014(7) 0.0074(8) 0.0036(7)
C29 0.0174(9) 0.0280(10) 0.0231(9) -0.0062(7) 0.0059(7) 0.0043(7)
C30 0.0161(8) 0.0308(11) 0.0220(9) -0.0063(7) 0.0087(7) -0.0039(7)
C31 0.0174(8) 0.0202(9) 0.0195(8) -0.0014(6) 0.0070(7) -0.0029(6)
C32 0.0163(8) 0.0144(8) 0.0170(8) -0.0009(6) 0.0051(6) -0.0014(6)
C33 0.0189(8) 0.0153(8) 0.0171(8) 0.0002(6) 0.0060(7) -0.0008(6)
C34 0.0208(9) 0.0195(9) 0.0170(8) -0.0030(6) 0.0048(7) -0.0030(7)
C35 0.0347(12) 0.0149(9) 0.0271(10) -0.0039(7) 0.0060(9) -0.0045(8)
C36 0.0462(14) 0.0152(10) 0.0290(11) 0.0029(8) -0.0028(10) -0.0015(9)
C37 0.0345(12) 0.0179(9) 0.0208(10) 0.0012(7) -0.0024(8) -0.0035(8)
O1W 0.0543(13) 0.0441(12) 0.0502(13) -0.0032(9) 0.0207(11) 0.0038(10)

loop_
_atom_type_symbol
_atom_type_description
_atom_type_scat_dispersion_real
_atom_type_scat_dispersion_imag
_atom_type_scat_source
C C 0.0033 0.0016 'International Tables Vol C Tables 4.2.6.8 and 6.1.1.4'
H H 0.0000 0.0000 'International Tables Vol C Tables 4.2.6.8 and 6.1.1.4'
N N 0.0061 0.0033 'International Tables Vol C Tables 4.2.6.8 and 6.1.1.4'
O O 0.0106 0.0060 'International Tables Vol C Tables 4.2.6.8 and 6.1.1.4'
P P 0.1023 0.0942 'International Tables Vol C Tables 4.2.6.8 and 6.1.1.4'
Pt Pt -1.7033 8.3905 'International Tables Vol C Tables 4.2.6.8 and 6.1.1.4'

loop_
_geom_angle_atom_site_label_1
_geom_angle_atom_site_label_2
_geom_angle_atom_site_label_3
_geom_angle
C2 Pt1 C1 87.01(8)
C2 Pt1 P1 177.29(5)
C1 Pt1 P1 94.15(7)
C2 Pt1 P2 94.21(6)
C1 Pt1 P2 175.60(8)
P1 Pt1 P2 84.82(2)
C12 P1 C18 102.27(9)
C12 P1 C24 106.46(9)
C18 P1 C24 104.79(9)
C12 P1 Pt1 121.31(7)
C18 P1 Pt1 112.93(7)
C24 P1 Pt1 107.78(6)
C32 P2 C26 103.11(9)
C32 P2 C25 107.18(9)
C26 P2 C25 103.90(9)
C32 P2 Pt1 120.32(7)
C26 P2 Pt1 112.68(6)
C25 P2 Pt1 108.35(6)
Pt1 C1 H1A 109.5
Pt1 C1 H1B 109.5
H1A C1 H1B 109.5
Pt1 C1 H1C 109.5
H1A C1 H1C 109.5
H1B C1 H1C 109.5
C6 C2 C3 116.85(16)
C6 C2 Pt1 120.16(13)
C3 C2 Pt1 122.96(14)
C4 C3 C2 120.66(18)
C4 C3 H3 119.7
C2 C3 H3 119.7
C5 C4 C3 120.13(18)
C5 C4 H4 119.9
C3 C4 H4 119.9
N1 C5 C4 120.20(17)
N1 C5 H5 119.9
C4 C5 H5 119.9
O1 N1 C5 118.34(15)
O1 N1 C6 120.93(15)
C5 N1 C6 120.73(16)
N1 C6 C2 121.41(16)
N1 C6 C7 114.57(16)
C2 C6 C7 124.02(16)
N2 C7 C8 122.81(18)
N2 C7 C6 116.40(17)
C8 C7 C6 120.78(18)
C9 C8 C7 119.1(2)
C9 C8 H8 120.5
C7 C8 H8 120.5
C10 C9 C8 118.3(2)
C10 C9 H9 120.9
C8 C9 H9 120.9
C11 C10 C9 119.0(2)
C11 C10 H10 120.5
C9 C10 H10 120.5
N2 C11 C10 123.9(2)
N2 C11 H11 118.1
C10 C11 H11 118.1
C7 N2 C11 117.0(2)
C17 C12 C13 119.23(19)
C17 C12 P1 122.51(15)
C13 C12 P1 118.22(16)
C14 C13 C12 120.5(2)
C14 C13 H13 119.7
C12 C13 H13 119.7
C13 C14 C15 120.0(2)
C13 C14 H14 120.0
C15 C14 H14 120.0
C14 C15 C16 119.9(2)
C14 C15 H15 120.1
C16 C15 H15 120.1
C17 C16 C15 120.1(2)
C17 C16 H16 119.9
C15 C16 H16 119.9
C12 C17 C16 120.2(2)
C12 C17 H17 119.9
C16 C17 H17 119.9
C23 C18 C19 118.95(19)
C23 C18 P1 120.07(15)
C19 C18 P1 120.95(16)
C20 C19 C18 120.3(2)
C20 C19 H19 119.9
C18 C19 H19 119.9
C21 C20 C19 120.6(2)
C21 C20 H20 119.7
C19 C20 H20 119.7
C20 C21 C22 119.6(2)
C20 C21 H21 120.2
C22 C21 H21 120.2
C21 C22 C23 120.4(2)
C21 C22 H22 119.8
C23 C22 H22 119.8
C18 C23 C22 120.2(2)
C18 C23 H23 119.9
C22 C23 H23 119.9
C25 C24 P1 108.23(13)
C25 C24 H24A 110.1
P1 C24 H24A 110.1
C25 C24 H24B 110.1
P1 C24 H24B 110.1
H24A C24 H24B 108.4
C24 C25 P2 107.63(13)
C24 C25 H25A 110.2
P2 C25 H25A 110.2
C24 C25 H25B 110.2
P2 C25 H25B 110.2
H25A C25 H25B 108.5
C27 C26 C31 118.92(17)
C27 C26 P2 118.85(14)
C31 C26 P2 122.22(15)
C28 C27 C26 120.41(18)
C28 C27 H27 119.8
C26 C27 H27 119.8
C29 C28 C27 120.34(19)
C29 C28 H28 119.8
C27 C28 H28 119.8
C28 C29 C30 119.96(19)
C28 C29 H29 120.0
C30 C29 H29 120.0
C29 C30 C31 119.85(19)
C29 C30 H30 120.1
C31 C30 H30 120.1
C30 C31 C26 120.51(19)
C30 C31 H31 119.7
C26 C31 H31 119.7
C37 C32 C33 119.01(17)
C37 C32 P2 123.21(14)
C33 C32 P2 117.49(14)
C34 C33 C32 120.63(17)
C34 C33 H33 119.7
C32 C33 H33 119.7
C33 C34 C35 119.83(18)
C33 C34 H34 120.1
C35 C34 H34 120.1
C36 C35 C34 120.1(2)
C36 C35 H35 120.0
C34 C35 H35 120.0
C35 C36 C37 120.2(2)
C35 C36 H36 119.9
C37 C36 H36 119.9
C32 C37 C36 120.14(19)
C32 C37 H37 119.9
C36 C37 H37 119.9
H1WA O1W H1WB 103.2

loop_
_geom_bond_atom_site_label_1
_geom_bond_atom_site_label_2
_geom_bond_distance
Pt1 C2 2.0537(19)
Pt1 C1 2.100(2)
Pt1 P1 2.2745(8)
Pt1 P2 2.2897(6)
P1 C12 1.816(2)
P1 C18 1.822(2)
P1 C24 1.836(2)
P2 C32 1.8109(19)
P2 C26 1.8208(19)
P2 C25 1.8402(19)
C1 H1A 0.9800
C1 H1B 0.9800
C1 H1C 0.9800
C2 C6 1.400(3)
C2 C3 1.402(3)
C3 C4 1.389(3)
C3 H3 0.9500
C4 C5 1.369(3)
C4 H4 0.9500
C5 N1 1.355(2)
C5 H5 0.9500
N1 O1 1.318(2)
N1 C6 1.369(2)
C6 C7 1.489(3)
C7 N2 1.341(3)
C7 C8 1.390(3)
C8 C9 1.388(3)
C8 H8 0.9500
C9 C10 1.382(4)
C9 H9 0.9500
C10 C11 1.373(4)
C10 H10 0.9500
C11 N2 1.343(3)
C11 H11 0.9500
C12 C17 1.388(3)
C12 C13 1.399(3)
C13 C14 1.383(3)
C13 H13 0.9500
C14 C15 1.385(4)
C14 H14 0.9500
C15 C16 1.392(3)
C15 H15 0.9500
C16 C17 1.389(3)
C16 H16 0.9500
C17 H17 0.9500
C18 C23 1.387(3)
C18 C19 1.398(3)
C19 C20 1.383(3)
C19 H19 0.9500
C20 C21 1.380(4)
C20 H20 0.9500
C21 C22 1.380(3)
C21 H21 0.9500
C22 C23 1.393(3)
C22 H22 0.9500
C23 H23 0.9500
C24 C25 1.536(3)
C24 H24A 0.9900
C24 H24B 0.9900
C25 H25A 0.9900
C25 H25B 0.9900
C26 C27 1.395(3)
C26 C31 1.398(3)
C27 C28 1.390(3)
C27 H27 0.9500
C28 C29 1.384(3)
C28 H28 0.9500
C29 C30 1.391(3)
C29 H29 0.9500
C30 C31 1.393(3)
C30 H30 0.9500
C31 H31 0.9500
C32 C37 1.389(3)
C32 C33 1.403(3)
C33 C34 1.385(3)
C33 H33 0.9500
C34 C35 1.391(3)
C34 H34 0.9500
C35 C36 1.381(3)
C35 H35 0.9500
C36 C37 1.398(3)
C36 H36 0.9500
C37 H37 0.9500
O1W H1WA 0.8400
O1W H1WB 0.8399

loop_
_geom_hbond_atom_site_label_D
_geom_hbond_atom_site_label_H
_geom_hbond_atom_site_label_A
_geom_hbond_distance_DH
_geom_hbond_distance_HA
_geom_hbond_distance_DA
_geom_hbond_angle_DHA
_geom_hbond_site_symmetry_A
C17 H17 O1 0.95 2.21 3.123(3) 161.8 4_566
C24 H24A N2 0.99 2.68 3.462(3) 135.6 4_566
C24 H24B N1 0.99 2.63 3.427(3) 137.9 4_566
C24 H24B O1 0.99 2.57 3.463(3) 150.3 4_566
O1W H1WA O1 0.84 2.02 2.834(3) 162.7 .

loop_
_geom_torsion_atom_site_label_1
_geom_torsion_atom_site_label_2
_geom_torsion_atom_site_label_3
_geom_torsion_atom_site_label_4
_geom_torsion
C6 C2 C3 C4 0.7(3)
Pt1 C2 C3 C4 -177.70(15)
C2 C3 C4 C5 0.1(3)
C3 C4 C5 N1 -0.1(3)
C4 C5 N1 O1 -179.87(18)
C4 C5 N1 C6 -0.8(3)
O1 N1 C6 C2 -179.25(16)
C5 N1 C6 C2 1.7(3)
O1 N1 C6 C7 0.9(2)
C5 N1 C6 C7 -178.17(17)
C3 C2 C6 N1 -1.6(3)
Pt1 C2 C6 N1 176.85(13)
C3 C2 C6 C7 178.22(18)
Pt1 C2 C6 C7 -3.3(2)
N1 C6 C7 N2 90.1(2)
C2 C6 C7 N2 -89.8(2)
N1 C6 C7 C8 -89.4(2)
C2 C6 C7 C8 90.7(2)
N2 C7 C8 C9 -0.1(3)
C6 C7 C8 C9 179.4(2)
C7 C8 C9 C10 -0.1(4)
C8 C9 C10 C11 0.5(4)
C9 C10 C11 N2 -0.7(4)
C8 C7 N2 C11 -0.1(3)
C6 C7 N2 C11 -179.60(19)
C10 C11 N2 C7 0.5(4)
C18 P1 C12 C17 -131.35(17)
C24 P1 C12 C17 -21.67(19)
Pt1 P1 C12 C17 101.86(17)
C18 P1 C12 C13 50.58(19)
C24 P1 C12 C13 160.26(17)
Pt1 P1 C12 C13 -76.21(18)
C17 C12 C13 C14 -1.5(3)
P1 C12 C13 C14 176.59(19)
C12 C13 C14 C15 0.4(4)
C13 C14 C15 C16 0.9(4)
C14 C15 C16 C17 -1.1(3)
C13 C12 C17 C16 1.3(3)
P1 C12 C17 C16 -176.72(16)
C15 C16 C17 C12 0.0(3)
C12 P1 C18 C23 -121.32(17)
C24 P1 C18 C23 127.74(17)
Pt1 P1 C18 C23 10.69(18)
C12 P1 C18 C19 56.54(19)
C24 P1 C18 C19 -54.40(19)
Pt1 P1 C18 C19 -171.44(15)
C23 C18 C19 C20 0.1(3)
P1 C18 C19 C20 -177.83(18)
C18 C19 C20 C21 0.7(4)
C19 C20 C21 C22 -1.2(4)
C20 C21 C22 C23 0.9(3)
C19 C18 C23 C22 -0.3(3)
P1 C18 C23 C22 177.57(16)
C21 C22 C23 C18 -0.1(3)
C12 P1 C24 C25 174.80(13)
C18 P1 C24 C25 -77.31(14)
Pt1 P1 C24 C25 43.22(14)
P1 C24 C25 P2 -52.09(15)
C32 P2 C25 C24 170.47(13)
C26 P2 C25 C24 -80.80(14)
Pt1 P2 C25 C24 39.24(14)
C32 P2 C26 C27 -140.56(15)
C25 P2 C26 C27 107.72(15)
Pt1 P2 C26 C27 -9.34(16)
C32 P2 C26 C31 39.07(17)
C25 P2 C26 C31 -72.64(17)
Pt1 P2 C26 C31 170.30(13)
C31 C26 C27 C28 -0.5(3)
P2 C26 C27 C28 179.14(15)
C26 C27 C28 C29 -0.1(3)
C27 C28 C29 C30 0.7(3)
C28 C29 C30 C31 -0.6(3)
C29 C30 C31 C26 0.0(3)
C27 C26 C31 C30 0.5(3)
P2 C26 C31 C30 -179.09(15)
C26 P2 C32 C37 -125.2(2)
C25 P2 C32 C37 -15.9(2)
Pt1 P2 C32 C37 108.33(19)
C26 P2 C32 C33 61.00(17)
C25 P2 C32 C33 170.28(15)
Pt1 P2 C32 C33 -65.50(17)
C37 C32 C33 C34 -2.5(3)
P2 C32 C33 C34 171.64(16)
C32 C33 C34 C35 0.1(3)
C33 C34 C35 C36 2.3(4)
C34 C35 C36 C37 -2.4(4)
C33 C32 C37 C36 2.3(4)
P2 C32 C37 C36 -171.4(2)
C35 C36 C37 C32 0.1(4)
